data_1570012
loop_
_publ_author_name
'Kastrati, Agonist'
'Kremsmair, Alexander'
'Sunagatullina, Alisa S.'
'Korotenko, Vasilii'
'Guersoy, Yusuf C.'
'Rout, Saroj K.'
'Lima, Fabio'
'Brocklehurst, Cara E.'
'Karaghiosoff, Konstantin'
'Zipse, Hendrik'
'Knochel, Paul'

_publ_section_title
;
 Calculation-assisted regioselective functionalization of the
 imidazo[1,2-<i>a</i>]pyrazine scaffold <i>via</i> zinc and magnesium
 organometallic intermediates.
;
_journal_issue 40
_journal_name_full 'Chemical science'
_journal_page_first 11261
_journal_page_last 11266
_journal_paper_doi 10.1039/d3sc02893c
_journal_volume 14
_journal_year 2023
_chemical_formula_moiety 'C6 H3 Cl I N3'
_chemical_formula_sum 'C6 H3 Cl I N3'
_chemical_formula_weight 279.46
_chemical_name_systematic 6-chloro-3-iodoimidazo[1,2-a]pyrazine
_space_group_crystal_system triclinic
_space_group_IT_number 2
_space_group_name_Hall '-P 1'
_space_group_name_H-M_alt 'P -1'
_atom_sites_solution_hydrogens geom
_atom_sites_solution_primary direct
_atom_sites_solution_secondary difmap
_audit_creation_method SHELXL-2018/1
_audit_update_record
;
2023-04-25 deposited with the CCDC.	2023-09-25 downloaded from the CCDC.
;
_cell_angle_alpha 78.932(4)
_cell_angle_beta 86.169(4)
_cell_angle_gamma 79.771(4)
_cell_formula_units_Z 4
_cell_length_a 6.0804(3)
_cell_length_b 9.9981(5)
_cell_length_c 13.2176(7)
_cell_measurement_reflns_used 3526
_cell_measurement_temperature 123(2)
_cell_measurement_theta_max 30.6980
_cell_measurement_theta_min 2.1240
_cell_volume 775.61(7)
_computing_cell_refinement 'CrysAlisPro 1.171.40.82a (Rigaku OD, 2020)'
_computing_data_collection 'CrysAlisPro 1.171.40.82a (Rigaku OD, 2020)'
_computing_data_reduction 'CrysAlisPro 1.171.40.82a (Rigaku OD, 2020)'
_computing_molecular_graphics
;
'ORTEP (M. N. Burnett, C. K. Johnson, ORTEP-III: Oak Ridge Thermal Ellipsoid
# Plot Program for Crystal Structure Illustrations, Oak Ridge National
# Laboratory Report ORNL-6895, 1996). Windows version (L. J. Farrugia, Univ.
# Glasgow) used --- SCHAKAL (E. Keller, University of  Freiburg (Breisgau),
# Germany, 1995)'
;
_computing_publication_material
;
PLATON (A. L. Spek, Acta Crystallogr, Sect. A, 1990, 46, C34, 1995 version).
# --- T.B.Cohen, Pure Appl. Chem. 1996,68,2339-2359 (atomic masses).
;
_computing_structure_refinement 'SHELXL-2018/1 (Sheldrick, 2018)'
_computing_structure_solution 'SHELXS-97 (Sheldrick, 1990)'
_diffrn_ambient_temperature 123(2)
_diffrn_detector_area_resol_mean 15.9809
_diffrn_measured_fraction_theta_full 0.994
_diffrn_measured_fraction_theta_max 0.995
_diffrn_measurement_device_type 'Xcalibur, Sapphire3'
_diffrn_measurement_method '\w scans'
_diffrn_radiation_type MoK\a
_diffrn_radiation_wavelength 0.71073
_diffrn_reflns_av_R_equivalents 0.0464
_diffrn_reflns_av_unetI/netI 0.0461
_diffrn_reflns_Laue_measured_fraction_full 0.994
_diffrn_reflns_Laue_measured_fraction_max 0.995
_diffrn_reflns_limit_h_max 8
_diffrn_reflns_limit_h_min -8
_diffrn_reflns_limit_k_max 13
_diffrn_reflns_limit_k_min -13
_diffrn_reflns_limit_l_max 17
_diffrn_reflns_limit_l_min -17
_diffrn_reflns_number 13809
_diffrn_reflns_point_group_measured_fraction_full 0.994
_diffrn_reflns_point_group_measured_fraction_max 0.995
_diffrn_reflns_theta_full 25.242
_diffrn_reflns_theta_max 28.282
_diffrn_reflns_theta_min 2.106
_diffrn_source 'fine-focus sealed X-ray tube'
_exptl_absorpt_coefficient_mu 4.403
_exptl_absorpt_correction_T_max 1.00000
_exptl_absorpt_correction_T_min 0.68888
_exptl_absorpt_correction_type multi-scan
_exptl_absorpt_process_details
;
CrysAlisPro 1.171.40.82a (Rigaku Oxford Diffraction, 2020)
Empirical absorption correction using spherical harmonics,
implemented in SCALE3 ABSPACK scaling algorithm.
;
_exptl_crystal_colour 'pale yellow'
_exptl_crystal_density_diffrn 2.393
_exptl_crystal_description block
_exptl_crystal_F_000 520
_exptl_crystal_size_max 0.200
_exptl_crystal_size_mid 0.200
_exptl_crystal_size_min 0.100
_refine_diff_density_max 2.044
_refine_diff_density_min -0.858
_refine_diff_density_rms 0.180
_refine_ls_extinction_method none
_refine_ls_goodness_of_fit_ref 1.040
_refine_ls_hydrogen_treatment constr
_refine_ls_matrix_type full
_refine_ls_number_parameters 199
_refine_ls_number_reflns 3820
_refine_ls_number_restraints 0
_refine_ls_restrained_S_all 1.040
_refine_ls_R_factor_all 0.0550
_refine_ls_R_factor_gt 0.0357
_refine_ls_shift/su_max 0.002
_refine_ls_shift/su_mean 0.000
_refine_ls_structure_factor_coef Fsqd
_refine_ls_weighting_details 'w=1/[\s^2^(Fo^2^)+(0.0365P)^2^+2.0157P] where P=(Fo^2^+2Fc^2^)/3'
_refine_ls_weighting_scheme calc
_refine_ls_wR_factor_gt 0.0784
_refine_ls_wR_factor_ref 0.0880
_reflns_Friedel_coverage 0.000
_reflns_number_gt 2961
_reflns_number_total 3820
_reflns_threshold_expression 'I > 2\s(I)'
_cod_data_source_file d3sc02893c2.cif
_cod_data_source_block test1
_cod_depositor_comments 'Adding full bibliography for 1570012--1570015.cif.'
_cod_database_code 1570012
_shelx_shelxl_version_number 2018/1
_shelx_space_group_comment
;
The symmetry employed for this shelxl refinement is uniquely defined
by the following loop, which should always be used as a source of
symmetry information in preference to the above space-group names.
They are only intended as comments.
;
_shelx_estimated_absorpt_t_min 0.473
_shelx_estimated_absorpt_t_max 0.667

loop_
_space_group_symop_operation_xyz
'x, y, z'
'-x, -y, -z'

loop_
_atom_site_label
_atom_site_type_symbol
_atom_site_fract_x
_atom_site_fract_y
_atom_site_fract_z
_atom_site_U_iso_or_equiv
_atom_site_adp_type
_atom_site_occupancy
_atom_site_site_symmetry_order
_atom_site_calc_flag
_atom_site_refinement_flags_posn
_atom_site_refinement_flags_adp
_atom_site_refinement_flags_occupancy
_atom_site_disorder_assembly
_atom_site_disorder_group
I1 I 0.52239(5) 0.52237(3) 0.64719(3) 0.02218(10) Uani 1 1 d . . . . .
I2 I 0.68652(5) 1.18227(3) 0.14406(2) 0.02189(10) Uani 1 1 d . . . . .
Cl1 Cl -0.2650(2) 0.48531(14) 0.92880(10) 0.0256(3) Uani 1 1 d . . . . .
Cl2 Cl 0.9368(2) 0.67299(14) 0.44905(11) 0.0293(3) Uani 1 1 d . . . . .
N2 N 0.3243(7) 0.3332(4) 0.8222(3) 0.0188(9) Uani 1 1 d . . . . .
N6 N 0.5147(7) 1.0021(4) 0.3324(3) 0.0186(9) Uani 1 1 d . . . . .
N3 N 0.0242(7) 0.2545(5) 0.9787(3) 0.0227(9) Uani 1 1 d . . . . .
N1 N 0.5816(8) 0.1384(4) 0.8649(3) 0.0228(9) Uani 1 1 d . . . . .
N5 N 0.5206(7) 0.7783(5) 0.4918(3) 0.0229(9) Uani 1 1 d . . . . .
N4 N 0.1534(7) 1.0882(5) 0.3634(4) 0.0273(11) Uani 1 1 d . . . . .
C3 C 0.1259(8) 0.4204(6) 0.8323(4) 0.0214(11) Uani 1 1 d . . . . .
H3 H 0.089468 0.506570 0.786919 0.026 Uiso 1 1 calc R U . . .
C6 C 0.3768(9) 0.2065(5) 0.8883(4) 0.0213(11) Uani 1 1 d . . . . .
C2 C 0.5053(9) 0.3447(5) 0.7564(4) 0.0204(10) Uani 1 1 d . . . . .
C4 C -0.0157(9) 0.3767(6) 0.9107(4) 0.0227(11) Uani 1 1 d . . . . .
C9 C 0.7069(8) 0.9067(6) 0.3496(4) 0.0222(11) Uani 1 1 d . . . . .
H9 H 0.838441 0.916081 0.307728 0.027 Uiso 1 1 calc R U . . .
C10 C 0.7015(9) 0.7989(5) 0.4282(4) 0.0222(11) Uani 1 1 d . . . . .
C1 C 0.6556(9) 0.2259(5) 0.7851(4) 0.0232(11) Uani 1 1 d . . . . .
H1 H 0.798193 0.207358 0.751907 0.028 Uiso 1 1 calc R U . . .
C11 C 0.3380(9) 0.8714(5) 0.4757(4) 0.0217(11) Uani 1 1 d . . . . .
H11 H 0.211459 0.860588 0.520840 0.026 Uiso 1 1 calc R U . . .
C8 C 0.4614(8) 1.1176(6) 0.2602(4) 0.0215(11) Uani 1 1 d . . . . .
C5 C 0.2138(9) 0.1720(6) 0.9673(4) 0.0246(11) Uani 1 1 d . . . . .
H5 H 0.243816 0.086030 1.013420 0.030 Uiso 1 1 calc R U . . .
C12 C 0.3222(9) 0.9863(6) 0.3943(4) 0.0243(11) Uani 1 1 d . . . . .
C7 C 0.2395(9) 1.1669(6) 0.2790(4) 0.0273(12) Uani 1 1 d . . . . .
H7 H 0.156198 1.246010 0.238324 0.033 Uiso 1 1 calc R U . . .

loop_
_atom_site_aniso_label
_atom_site_aniso_U_11
_atom_site_aniso_U_22
_atom_site_aniso_U_33
_atom_site_aniso_U_23
_atom_site_aniso_U_13
_atom_site_aniso_U_12
I1 0.02593(19) 0.02039(18) 0.01868(18) 0.00052(13) 0.00269(13) -0.00546(14)
I2 0.02320(18) 0.02145(19) 0.01912(18) 0.00143(13) 0.00104(13) -0.00493(13)
Cl1 0.0224(6) 0.0271(7) 0.0247(7) -0.0030(5) 0.0013(5) -0.0002(5)
Cl2 0.0236(6) 0.0221(7) 0.0366(8) 0.0036(6) 0.0021(5) 0.0003(5)
N2 0.022(2) 0.015(2) 0.018(2) -0.0017(16) 0.0017(16) -0.0024(17)
N6 0.017(2) 0.018(2) 0.022(2) -0.0047(17) 0.0019(16) -0.0041(17)
N3 0.027(2) 0.020(2) 0.019(2) 0.0010(18) -0.0030(18) -0.0023(18)
N1 0.034(3) 0.010(2) 0.025(2) -0.0009(17) -0.0106(19) -0.0018(18)
N5 0.023(2) 0.020(2) 0.024(2) 0.0001(18) 0.0008(18) -0.0042(18)
N4 0.014(2) 0.045(3) 0.023(2) -0.006(2) -0.0021(17) -0.004(2)
C3 0.023(3) 0.019(3) 0.022(3) -0.002(2) -0.007(2) -0.002(2)
C6 0.027(3) 0.015(2) 0.018(3) 0.001(2) -0.008(2) 0.004(2)
C2 0.026(3) 0.018(3) 0.019(3) -0.004(2) 0.001(2) -0.007(2)
C4 0.025(3) 0.020(3) 0.024(3) -0.005(2) -0.002(2) -0.004(2)
C9 0.019(2) 0.028(3) 0.021(3) -0.005(2) 0.006(2) -0.007(2)
C10 0.025(3) 0.017(3) 0.024(3) -0.004(2) 0.001(2) -0.003(2)
C1 0.026(3) 0.018(3) 0.025(3) -0.002(2) 0.000(2) -0.004(2)
C11 0.022(3) 0.020(3) 0.023(3) -0.002(2) 0.002(2) -0.008(2)
C8 0.022(3) 0.025(3) 0.017(2) -0.002(2) 0.003(2) -0.007(2)
C5 0.032(3) 0.022(3) 0.019(3) 0.004(2) -0.004(2) -0.007(2)
C12 0.023(3) 0.026(3) 0.024(3) -0.006(2) 0.005(2) -0.006(2)
C7 0.029(3) 0.027(3) 0.025(3) -0.001(2) -0.002(2) -0.004(2)

loop_
_atom_type_symbol
_atom_type_description
_atom_type_scat_dispersion_real
_atom_type_scat_dispersion_imag
_atom_type_scat_source
C C 0.0033 0.0016 'International Tables Vol C Tables 4.2.6.8 and 6.1.1.4'
H H 0.0000 0.0000 'International Tables Vol C Tables 4.2.6.8 and 6.1.1.4'
N N 0.0061 0.0033 'International Tables Vol C Tables 4.2.6.8 and 6.1.1.4'
Cl Cl 0.1484 0.1585 'International Tables Vol C Tables 4.2.6.8 and 6.1.1.4'
I I -0.4742 1.8119 'International Tables Vol C Tables 4.2.6.8 and 6.1.1.4'

loop_
_geom_angle_atom_site_label_1
_geom_angle_atom_site_label_2
_geom_angle_atom_site_label_3
_geom_angle
_geom_angle_site_symmetry_1
_geom_angle_site_symmetry_3
_geom_angle_publ_flag
C2 N2 C3 132.3(5) . . ?
C2 N2 C6 105.8(4) . . ?
C3 N2 C6 121.8(4) . . ?
C8 N6 C9 132.5(4) . . ?
C8 N6 C12 106.8(4) . . ?
C9 N6 C12 120.6(5) . . ?
C5 N3 C4 117.5(5) . . ?
C1 N1 C6 103.3(4) . . ?
C11 N5 C10 117.3(5) . . ?
C12 N4 C7 104.4(4) . . ?
C4 C3 N2 116.3(5) . . ?
C4 C3 H3 121.8 . . ?
N2 C3 H3 121.8 . . ?
N1 C6 N2 111.7(5) . . ?
N1 C6 C5 131.7(5) . . ?
N2 C6 C5 116.5(5) . . ?
N2 C2 C1 105.7(4) . . ?
N2 C2 I1 121.6(4) . . ?
C1 C2 I1 132.5(4) . . ?
C3 C4 N3 125.3(5) . . ?
C3 C4 Cl1 118.0(4) . . ?
N3 C4 Cl1 116.7(4) . . ?
C10 C9 N6 117.4(5) . . ?
C10 C9 H9 121.3 . . ?
N6 C9 H9 121.3 . . ?
C9 C10 N5 124.9(5) . . ?
C9 C10 Cl2 118.7(4) . . ?
N5 C10 Cl2 116.3(4) . . ?
N1 C1 C2 113.4(5) . . ?
N1 C1 H1 123.3 . . ?
C2 C1 H1 123.3 . . ?
N5 C11 C12 122.8(5) . . ?
N5 C11 H11 118.6 . . ?
C12 C11 H11 118.6 . . ?
N6 C8 C7 105.9(4) . . ?
N6 C8 I2 122.3(4) . . ?
C7 C8 I2 131.7(4) . . ?
N3 C5 C6 122.5(5) . . ?
N3 C5 H5 118.7 . . ?
C6 C5 H5 118.7 . . ?
N4 C12 N6 111.1(5) . . ?
N4 C12 C11 131.9(5) . . ?
N6 C12 C11 117.0(5) . . ?
N4 C7 C8 111.8(5) . . ?
N4 C7 H7 124.1 . . ?
C8 C7 H7 124.1 . . ?

loop_
_geom_bond_atom_site_label_1
_geom_bond_atom_site_label_2
_geom_bond_distance
_geom_bond_site_symmetry_2
_geom_bond_publ_flag
I1 C2 2.076(5) . ?
I2 C8 2.074(5) . ?
Cl1 C4 1.732(5) . ?
Cl2 C10 1.728(5) . ?
N2 C2 1.364(6) . ?
N2 C3 1.372(7) . ?
N2 C6 1.392(6) . ?
N6 C8 1.354(7) . ?
N6 C9 1.373(7) . ?
N6 C12 1.397(6) . ?
N3 C5 1.311(7) . ?
N3 C4 1.364(7) . ?
N1 C1 1.342(7) . ?
N1 C6 1.356(7) . ?
N5 C11 1.316(7) . ?
N5 C10 1.360(7) . ?
N4 C12 1.335(7) . ?
N4 C7 1.367(7) . ?
C3 C4 1.360(7) . ?
C3 H3 0.9500 . ?
C6 C5 1.427(7) . ?
C2 C1 1.370(7) . ?
C9 C10 1.349(7) . ?
C9 H9 0.9500 . ?
C1 H1 0.9500 . ?
C11 C12 1.410(8) . ?
C11 H11 0.9500 . ?
C8 C7 1.375(7) . ?
C5 H5 0.9500 . ?
C7 H7 0.9500 . ?

loop_
_geom_torsion_atom_site_label_1
_geom_torsion_atom_site_label_2
_geom_torsion_atom_site_label_3
_geom_torsion_atom_site_label_4
_geom_torsion
_geom_torsion_site_symmetry_1
_geom_torsion_site_symmetry_2
_geom_torsion_site_symmetry_3
_geom_torsion_site_symmetry_4
_geom_torsion_publ_flag
C2 N2 C3 C4 -177.5(5) . . . . ?
C6 N2 C3 C4 0.5(7) . . . . ?
C1 N1 C6 N2 1.1(6) . . . . ?
C1 N1 C6 C5 -177.8(6) . . . . ?
C2 N2 C6 N1 -0.9(6) . . . . ?
C3 N2 C6 N1 -179.3(4) . . . . ?
C2 N2 C6 C5 178.2(5) . . . . ?
C3 N2 C6 C5 -0.2(7) . . . . ?
C3 N2 C2 C1 178.4(5) . . . . ?
C6 N2 C2 C1 0.2(6) . . . . ?
C3 N2 C2 I1 2.3(8) . . . . ?
C6 N2 C2 I1 -175.9(3) . . . . ?
N2 C3 C4 N3 -0.2(8) . . . . ?
N2 C3 C4 Cl1 178.3(4) . . . . ?
C5 N3 C4 C3 -0.4(8) . . . . ?
C5 N3 C4 Cl1 -178.9(4) . . . . ?
C8 N6 C9 C10 -177.9(5) . . . . ?
C12 N6 C9 C10 -0.4(7) . . . . ?
N6 C9 C10 N5 -0.3(8) . . . . ?
N6 C9 C10 Cl2 177.5(4) . . . . ?
C11 N5 C10 C9 -0.6(8) . . . . ?
C11 N5 C10 Cl2 -178.4(4) . . . . ?
C6 N1 C1 C2 -1.0(6) . . . . ?
N2 C2 C1 N1 0.5(6) . . . . ?
I1 C2 C1 N1 176.0(4) . . . . ?
C10 N5 C11 C12 2.2(8) . . . . ?
C9 N6 C8 C7 176.8(5) . . . . ?
C12 N6 C8 C7 -0.9(6) . . . . ?
C9 N6 C8 I2 0.7(8) . . . . ?
C12 N6 C8 I2 -177.0(4) . . . . ?
C4 N3 C5 C6 0.7(8) . . . . ?
N1 C6 C5 N3 178.4(5) . . . . ?
N2 C6 C5 N3 -0.4(8) . . . . ?
C7 N4 C12 N6 1.7(6) . . . . ?
C7 N4 C12 C11 -178.8(6) . . . . ?
C8 N6 C12 N4 -0.5(6) . . . . ?
C9 N6 C12 N4 -178.6(5) . . . . ?
C8 N6 C12 C11 179.9(5) . . . . ?
C9 N6 C12 C11 1.8(7) . . . . ?
N5 C11 C12 N4 177.7(6) . . . . ?
N5 C11 C12 N6 -2.8(8) . . . . ?
C12 N4 C7 C8 -2.3(6) . . . . ?
N6 C8 C7 N4 2.1(6) . . . . ?
I2 C8 C7 N4 177.6(4) . . . . ?
